data_4326975
loop_
_publ_author_name
'Chia-Nung Tsai'
'Marco M. Allard'
'Richard L. Lord'
'Dao-Wen Luo'
'Yuan-Jang Chen'
'H. Bernhard Schlegel'
'John F. Endicott'

_publ_section_title
;
 Characterization of Low Energy Charge Transfer Transitions in
 (terpyridine)(bipyridine)Ruthenium(II) Complexes and their
 Cyanide-Bridged Bi- and Tri-Metallic Analogues
;
_journal_name_full 'Inorganic Chemistry'
_journal_page_first 11965
_journal_page_last 11977
_journal_paper_doi 10.1021/ic2010387
_journal_volume 50
_journal_year 2011
_chemical_formula_moiety '2(C25 H19 Br N5 Ru), C4 H10 O, 2(F6 P)'
_chemical_formula_sum 'C54 H48 Br2 F12 N10 O P2 Ru2'
_chemical_formula_weight 1504.92
_space_group_IT_number 14
_symmetry_cell_setting monoclinic
_symmetry_Int_Tables_number 14
_symmetry_space_group_name_Hall '-P 2ybc'
_symmetry_space_group_name_H-M 'P 1 21/c 1'
_atom_sites_solution_hydrogens geom
_atom_sites_solution_primary direct
_atom_sites_solution_secondary difmap
_audit_creation_method SHELXL-97
_cell_angle_alpha 90.00
_cell_angle_beta 97.067(2)
_cell_angle_gamma 90.00
_cell_formula_units_Z 4
_cell_length_a 14.1669(3)
_cell_length_b 28.2732(7)
_cell_length_c 14.3861(3)
_cell_measurement_reflns_used 11240
_cell_measurement_temperature 110(2)
_cell_measurement_theta_max 29.2284
_cell_measurement_theta_min 2.8477
_cell_volume 5718.5(2)
_computing_cell_refinement
; 
CrysAlis RED, Oxford Diffraction Ltd., 
Version 1.171.32.29 (release 10-06-2008 CrysAlis171 .NET) 
(compiled Jun 10 2008,16:49:55) 
;
_computing_data_collection
; 
CrysAlis CCD, Oxford Diffraction Ltd., 
Version 1.171.32.29 (release 10-06-2008 CrysAlis171 .NET) 
(compiled Jun 10 2008,16:49:55) 
;
_computing_data_reduction
; 
CrysAlis RED, Oxford Diffraction Ltd., 
Version 1.171.32.29 (release 10-06-2008 CrysAlis171 .NET) 
(compiled Jun 10 2008,16:49:55) 
;
_computing_molecular_graphics 'Bruker SHELXTL'
_computing_publication_material 'Bruker SHELXTL'
_computing_structure_refinement 'SHELXL-97 (Sheldrick, 2008)'
_computing_structure_solution 'SHELXS-97 (Sheldrick, 2008)'
_diffrn_ambient_temperature 110(2)
_diffrn_measured_fraction_theta_full 0.996
_diffrn_measured_fraction_theta_max 0.846
_diffrn_measurement_device_type 'CCD detector'
_diffrn_measurement_method '\w scans'
_diffrn_radiation_monochromator graphite
_diffrn_radiation_probe x-ray
_diffrn_radiation_type MoK\a
_diffrn_radiation_wavelength 0.71073
_diffrn_reflns_av_R_equivalents 0.0480
_diffrn_reflns_av_sigmaI/netI 0.1018
_diffrn_reflns_limit_h_max 17
_diffrn_reflns_limit_h_min -19
_diffrn_reflns_limit_k_max 37
_diffrn_reflns_limit_k_min -37
_diffrn_reflns_limit_l_max 19
_diffrn_reflns_limit_l_min -19
_diffrn_reflns_number 30224
_diffrn_reflns_theta_full 26.00
_diffrn_reflns_theta_max 29.29
_diffrn_reflns_theta_min 2.85
_diffrn_source 'fine-focus sealed tube'
_exptl_absorpt_coefficient_mu 2.070
_exptl_absorpt_correction_T_max 1.00000
_exptl_absorpt_correction_T_min 0.90320
_exptl_absorpt_correction_type multi-scan
_exptl_absorpt_process_details
; 
CrysAlisPro, Oxford Diffraction Ltd., 
Version 1.171.33.66 (release 28-04-2010 CrysAlis171 .NET) 
(compiled Apr 28 2010,14:27:37) 
empirical absorption correction using spherical harmonics, 
 implemented in SCALE3 ABSPACK scaling algorithm. 
;
_exptl_crystal_colour black
_exptl_crystal_density_diffrn 1.748
_exptl_crystal_description parallelepiped
_exptl_crystal_F_000 2984
_exptl_crystal_size_max 0.42
_exptl_crystal_size_mid 0.18
_exptl_crystal_size_min 0.13
_refine_diff_density_max 1.592
_refine_diff_density_min -3.694
_refine_diff_density_rms 0.162
_refine_ls_extinction_method none
_refine_ls_goodness_of_fit_ref 1.032
_refine_ls_hydrogen_treatment constr
_refine_ls_matrix_type full
_refine_ls_number_parameters 719
_refine_ls_number_reflns 13210
_refine_ls_number_restraints 3
_refine_ls_restrained_S_all 1.032
_refine_ls_R_factor_all 0.1359
_refine_ls_R_factor_gt 0.0795
_refine_ls_shift/su_max 0.001
_refine_ls_shift/su_mean 0.000
_refine_ls_structure_factor_coef Fsqd
_refine_ls_weighting_details 'calc w=1/[\s^2^(Fo^2^)+(0.0177P)^2^+90.0627P] where P=(Fo^2^+2Fc^2^)/3'
_refine_ls_weighting_scheme calc
_refine_ls_wR_factor_gt 0.1443
_refine_ls_wR_factor_ref 0.1578
_reflns_number_gt 7763
_reflns_number_total 13210
_reflns_threshold_expression >2sigma(I)
_cod_data_source_file ic2010387_si_002_3.cif
_cod_data_source_block rubr
_cod_original_sg_symbol_H-M 'P 21/c'
_cod_database_code 4326975

loop_
_symmetry_equiv_pos_as_xyz
'x, y, z'
'-x, y+1/2, -z+1/2'
'-x, -y, -z'
'x, -y-1/2, z-1/2'

loop_
_atom_site_label
_atom_site_type_symbol
_atom_site_fract_x
_atom_site_fract_y
_atom_site_fract_z
_atom_site_U_iso_or_equiv
_atom_site_adp_type
_atom_site_occupancy
_atom_site_symmetry_multiplicity
_atom_site_calc_flag
_atom_site_refinement_flags
_atom_site_disorder_assembly
_atom_site_disorder_group
Ru1 Ru 0.36077(4) 0.67697(2) 0.61853(4) 0.01449(14) Uani 1 1 d . . .
Br1 Br 0.32875(6) 0.71312(3) 0.45480(6) 0.02060(19) Uani 1 1 d . . .
N1 N 0.2244(5) 0.6497(2) 0.6070(5) 0.0181(15) Uani 1 1 d . . .
N2 N 0.2925(4) 0.7308(2) 0.6621(4) 0.0150(14) Uani 1 1 d . . .
N3 N 0.4716(5) 0.7232(2) 0.6494(5) 0.0167(14) Uani 1 1 d . . .
N4 N 0.4369(4) 0.6194(2) 0.5783(4) 0.0150(14) Uani 1 1 d . . .
N5 N 0.4004(4) 0.6455(2) 0.7442(4) 0.0158(14) Uani 1 1 d . . .
C1 C 0.1949(6) 0.6062(3) 0.5784(6) 0.026(2) Uani 1 1 d . . .
H1A H 0.2401 0.5843 0.5602 0.032 Uiso 1 1 calc R . .
C2 C 0.1013(7) 0.5924(3) 0.5747(7) 0.032(2) Uani 1 1 d . . .
H2A H 0.0822 0.5616 0.5535 0.039 Uiso 1 1 calc R . .
C3 C 0.0353(6) 0.6237(4) 0.6023(7) 0.032(2) Uani 1 1 d . . .
H3A H -0.0296 0.6148 0.6001 0.038 Uiso 1 1 calc R . .
C4 C 0.0645(6) 0.6679(3) 0.6330(6) 0.026(2) Uani 1 1 d . . .
H4A H 0.0202 0.6897 0.6531 0.031 Uiso 1 1 calc R . .
C5 C 0.1588(6) 0.6805(3) 0.6345(5) 0.0166(16) Uani 1 1 d . . .
C6 C 0.1969(5) 0.7273(3) 0.6634(5) 0.0152(16) Uani 1 1 d . . .
C7 C 0.1476(6) 0.7670(3) 0.6886(6) 0.0215(19) Uani 1 1 d . . .
H7A H 0.0808 0.7652 0.6899 0.026 Uiso 1 1 calc R . .
C8 C 0.1948(5) 0.8088(3) 0.7118(6) 0.0168(12) Uani 1 1 d . . .
H8A H 0.1603 0.8349 0.7321 0.020 Uiso 1 1 calc R . .
C9 C 0.2896(5) 0.8136(3) 0.7065(6) 0.0168(12) Uani 1 1 d . . .
H9A H 0.3211 0.8430 0.7189 0.020 Uiso 1 1 calc R . .
C10 C 0.3405(6) 0.7719(3) 0.6810(5) 0.0147(16) Uani 1 1 d . . .
C11 C 0.4427(6) 0.7671(3) 0.6748(6) 0.0208(13) Uani 1 1 d . . .
C12 C 0.5081(6) 0.8020(3) 0.6948(6) 0.0208(13) Uani 1 1 d . . .
H12A H 0.4870 0.8324 0.7118 0.025 Uiso 1 1 calc R . .
C13 C 0.6046(7) 0.7949(3) 0.6914(6) 0.027(2) Uani 1 1 d . . .
H13A H 0.6493 0.8199 0.7031 0.032 Uiso 1 1 calc R . .
C14 C 0.6322(6) 0.7502(3) 0.6703(6) 0.0214(18) Uani 1 1 d . . .
H14A H 0.6977 0.7433 0.6693 0.026 Uiso 1 1 calc R . .
C15 C 0.5656(6) 0.7152(3) 0.6508(5) 0.0188(17) Uani 1 1 d . . .
H15A H 0.5865 0.6842 0.6378 0.023 Uiso 1 1 calc R . .
C16 C 0.4532(6) 0.6080(3) 0.4915(5) 0.0180(17) Uani 1 1 d . . .
H16A H 0.4210 0.6255 0.4408 0.022 Uiso 1 1 calc R . .
C17 C 0.5134(6) 0.5726(3) 0.4712(6) 0.0236(19) Uani 1 1 d . . .
H17A H 0.5241 0.5665 0.4083 0.028 Uiso 1 1 calc R . .
C18 C 0.5583(6) 0.5460(3) 0.5441(6) 0.026(2) Uani 1 1 d . . .
H18A H 0.6018 0.5218 0.5322 0.032 Uiso 1 1 calc R . .
C19 C 0.5394(6) 0.5547(3) 0.6338(6) 0.0237(19) Uani 1 1 d . . .
H19A H 0.5672 0.5357 0.6843 0.028 Uiso 1 1 calc R . .
C20 C 0.4790(6) 0.5918(3) 0.6497(6) 0.0201(18) Uani 1 1 d . . .
C21 C 0.4583(6) 0.6068(3) 0.7431(6) 0.0203(18) Uani 1 1 d . . .
C22 C 0.4959(7) 0.5850(3) 0.8260(6) 0.028(2) Uani 1 1 d . . .
H22A H 0.5360 0.5582 0.8239 0.034 Uiso 1 1 calc R . .
C23 C 0.4757(7) 0.6018(3) 0.9111(6) 0.031(2) Uani 1 1 d . . .
H23A H 0.5003 0.5867 0.9679 0.037 Uiso 1 1 calc R . .
C24 C 0.4179(6) 0.6417(3) 0.9116(6) 0.025(2) Uani 1 1 d . . .
H24A H 0.4033 0.6545 0.9691 0.030 Uiso 1 1 calc R . .
C25 C 0.3823(6) 0.6624(3) 0.8279(6) 0.026(2) Uani 1 1 d . . .
H25A H 0.3434 0.6897 0.8292 0.031 Uiso 1 1 calc R . .
Ru2 Ru 0.85551(4) 0.82073(3) 0.48841(5) 0.01829(16) Uani 1 1 d . . .
Br2 Br 0.88308(6) 0.78551(3) 0.65270(6) 0.0265(2) Uani 1 1 d . . .
N6 N 0.9938(5) 0.8455(3) 0.5010(5) 0.0247(17) Uani 1 1 d . . .
N7 N 0.9206(5) 0.7649(2) 0.4447(5) 0.0201(9) Uani 1 1 d . . .
N8 N 0.7418(5) 0.7756(3) 0.4559(5) 0.0210(16) Uani 1 1 d . . .
N9 N 0.8240(5) 0.8526(2) 0.3608(5) 0.0216(16) Uani 1 1 d . . .
N10 N 0.7916(5) 0.8830(3) 0.5274(5) 0.0239(16) Uani 1 1 d . . .
C26 C 1.0279(7) 0.8875(4) 0.5328(7) 0.037(2) Uani 1 1 d . . .
H26A H 0.9854 0.9094 0.5557 0.045 Uiso 1 1 calc R . .
C27 C 1.1214(7) 0.9003(4) 0.5338(8) 0.046(3) Uani 1 1 d . . .
H27A H 1.1432 0.9302 0.5578 0.055 Uiso 1 1 calc R . .
C28 C 1.1827(7) 0.8693(4) 0.4996(9) 0.049(3) Uani 1 1 d . . .
H28A H 1.2472 0.8780 0.4978 0.059 Uiso 1 1 calc R . .
C29 C 1.1508(6) 0.8251(4) 0.4675(7) 0.036(2) Uani 1 1 d . . .
H29A H 1.1934 0.8032 0.4447 0.043 Uiso 1 1 calc R . .
C30 C 1.0539(6) 0.8131(4) 0.4694(6) 0.030(2) Uani 1 1 d . . .
C31 C 1.0154(6) 0.7669(3) 0.4407(6) 0.026(2) Uani 1 1 d . . .
C32 C 1.0631(7) 0.7280(4) 0.4126(6) 0.033(2) Uani 1 1 d . . .
H32A H 1.1292 0.7289 0.4069 0.040 Uiso 1 1 calc R . .
C33 C 1.0092(6) 0.6870(3) 0.3928(5) 0.0201(9) Uani 1 1 d . . .
H33A H 1.0401 0.6587 0.3774 0.024 Uiso 1 1 calc R . .
C34 C 0.9039(6) 0.6866(3) 0.3954(5) 0.0201(9) Uani 1 1 d . . .
H34A H 0.8650 0.6601 0.3766 0.024 Uiso 1 1 calc R . .
C35 C 0.8707(6) 0.7251(3) 0.4251(6) 0.0201(9) Uani 1 1 d . . .
C36 C 0.7679(6) 0.7309(3) 0.4319(6) 0.026(2) Uani 1 1 d . . .
C37 C 0.7017(6) 0.6939(4) 0.4167(6) 0.032(2) Uani 1 1 d . . .
H37A H 0.7210 0.6624 0.4053 0.038 Uiso 1 1 calc R . .
C38 C 0.6070(7) 0.7055(4) 0.4191(7) 0.038(3) Uani 1 1 d . . .
H38A H 0.5604 0.6813 0.4097 0.046 Uiso 1 1 calc R . .
C39 C 0.5788(7) 0.7505(4) 0.4347(7) 0.041(3) Uani 1 1 d . . .
H39A H 0.5133 0.7583 0.4312 0.049 Uiso 1 1 calc R . .
C40 C 0.6489(6) 0.7848(4) 0.4559(6) 0.031(2) Uani 1 1 d . . .
H40A H 0.6301 0.8158 0.4708 0.037 Uiso 1 1 calc R . .
C41 C 0.8364(6) 0.8326(3) 0.2781(6) 0.0222(19) Uani 1 1 d . . .
H41A H 0.8632 0.8018 0.2775 0.027 Uiso 1 1 calc R . .
C42 C 0.8117(7) 0.8555(3) 0.1954(6) 0.031(2) Uani 1 1 d . . .
H42A H 0.8200 0.8403 0.1381 0.037 Uiso 1 1 calc R . .
C43 C 0.7742(7) 0.9010(4) 0.1945(6) 0.037(2) Uani 1 1 d . . .
H43A H 0.7579 0.9176 0.1374 0.044 Uiso 1 1 calc R . .
C44 C 0.7614(7) 0.9212(4) 0.2803(7) 0.036(2) Uani 1 1 d . . .
H44A H 0.7372 0.9525 0.2821 0.043 Uiso 1 1 calc R . .
C45 C 0.7836(6) 0.8963(3) 0.3628(6) 0.025(2) Uani 1 1 d . . .
C46 C 0.7671(6) 0.9141(3) 0.4556(6) 0.028(2) Uani 1 1 d . . .
C47 C 0.7278(7) 0.9577(4) 0.4705(7) 0.038(2) Uani 1 1 d . . .
H47A H 0.7127 0.9789 0.4196 0.046 Uiso 1 1 calc R . .
C48 C 0.7104(8) 0.9704(4) 0.5600(7) 0.047(3) Uani 1 1 d . . .
H48A H 0.6816 0.9998 0.5712 0.056 Uiso 1 1 calc R . .
C49 C 0.7362(7) 0.9387(4) 0.6332(7) 0.039(3) Uani 1 1 d . . .
H49A H 0.7263 0.9464 0.6955 0.047 Uiso 1 1 calc R . .
C50 C 0.7760(6) 0.8964(4) 0.6138(6) 0.031(2) Uani 1 1 d . . .
H50A H 0.7936 0.8752 0.6642 0.037 Uiso 1 1 calc R . .
P1 P 0.19030(17) 0.45229(9) 0.58162(17) 0.0285(5) Uani 1 1 d . . .
F1 F 0.1774(5) 0.4082(2) 0.5109(4) 0.0502(17) Uani 1 1 d . . .
F2 F 0.2306(5) 0.4833(2) 0.5042(5) 0.0597(19) Uani 1 1 d . . .
F3 F 0.2019(5) 0.4951(2) 0.6528(4) 0.0534(17) Uani 1 1 d . . .
F4 F 0.1486(5) 0.4211(2) 0.6592(4) 0.0557(18) Uani 1 1 d . . .
F5 F 0.0860(4) 0.4693(3) 0.5433(5) 0.0612(19) Uani 1 1 d . . .
F6 F 0.2934(4) 0.4338(3) 0.6195(5) 0.066(2) Uani 1 1 d . . .
P2 P 0.44887(18) 0.55718(8) 0.17269(16) 0.0256(5) Uani 1 1 d . . .
F7 F 0.3667(4) 0.5843(2) 0.1076(4) 0.0416(15) Uani 1 1 d . . .
F8 F 0.4339(4) 0.59182(17) 0.2573(3) 0.0349(13) Uani 1 1 d . . .
F9 F 0.5301(4) 0.53018(18) 0.2378(4) 0.0345(13) Uani 1 1 d . . .
F10 F 0.4622(4) 0.52234(18) 0.0878(3) 0.0327(12) Uani 1 1 d . . .
F11 F 0.3713(3) 0.52158(18) 0.2069(3) 0.0294(12) Uani 1 1 d . . .
F12 F 0.5252(4) 0.59284(19) 0.1387(4) 0.0412(14) Uani 1 1 d . . .
O O 0.0871(9) 0.5194(5) 0.2333(11) 0.125(5) Uani 1 1 d DU . .
C51 C 0.2129(17) 0.5688(10) 0.324(2) 0.107(7) Uani 0.68(2) 1 d P A 1
C52 C 0.109(3) 0.5555(17) 0.309(3) 0.107(7) Uani 0.68(2) 1 d P A 1
C53 C -0.0061(18) 0.5005(11) 0.234(2) 0.107(7) Uani 0.68(2) 1 d P A 1
C54 C -0.0293(18) 0.4618(12) 0.173(2) 0.107(7) Uani 0.68(2) 1 d P A 1
C51' C 0.078(5) 0.5915(17) 0.258(4) 0.129(15) Uani 0.32(2) 1 d P A 2
C52' C 0.116(6) 0.556(2) 0.297(4) 0.129(15) Uani 0.32(2) 1 d PD A 2
C53' C 0.081(4) 0.5036(15) 0.1390(15) 0.129(15) Uani 0.32(2) 1 d PDU A 2
C54' C -0.009(6) 0.4857(18) 0.142(5) 0.129(15) Uani 0.32(2) 1 d P A 2

loop_
_atom_site_aniso_label
_atom_site_aniso_U_11
_atom_site_aniso_U_22
_atom_site_aniso_U_33
_atom_site_aniso_U_23
_atom_site_aniso_U_13
_atom_site_aniso_U_12
Ru1 0.0129(3) 0.0169(3) 0.0139(3) -0.0003(3) 0.0026(2) 0.0005(3)
Br1 0.0171(4) 0.0267(4) 0.0176(4) 0.0037(4) 0.0004(3) 0.0031(3)
N1 0.016(3) 0.024(4) 0.015(3) 0.002(3) 0.003(3) -0.001(3)
N2 0.007(3) 0.022(3) 0.015(3) 0.001(3) 0.000(3) 0.001(3)
N3 0.018(3) 0.016(3) 0.017(3) 0.004(3) 0.004(3) 0.000(3)
N4 0.015(3) 0.015(3) 0.014(3) 0.002(3) 0.000(3) -0.003(3)
N5 0.016(3) 0.014(3) 0.016(3) -0.004(3) -0.006(3) 0.001(3)
C1 0.022(5) 0.028(5) 0.030(5) -0.005(4) 0.007(4) -0.001(4)
C2 0.032(5) 0.034(5) 0.032(5) -0.005(4) 0.007(4) -0.016(4)
C3 0.017(4) 0.048(6) 0.032(5) 0.003(5) 0.008(4) -0.012(4)
C4 0.016(4) 0.038(5) 0.024(5) 0.002(4) 0.007(4) -0.004(4)
C5 0.021(4) 0.019(4) 0.009(3) 0.001(3) -0.001(3) 0.000(3)
C6 0.008(3) 0.022(4) 0.016(4) 0.000(3) 0.001(3) 0.002(3)
C7 0.017(4) 0.028(5) 0.019(4) 0.002(4) -0.001(3) 0.011(4)
C8 0.011(3) 0.017(3) 0.021(3) -0.006(2) -0.001(2) 0.001(2)
C9 0.011(3) 0.017(3) 0.021(3) -0.006(2) -0.001(2) 0.001(2)
C10 0.022(4) 0.020(4) 0.003(3) 0.003(3) 0.003(3) -0.005(3)
C11 0.036(4) 0.010(3) 0.016(3) 0.002(2) 0.002(3) 0.002(2)
C12 0.036(4) 0.010(3) 0.016(3) 0.002(2) 0.002(3) 0.002(2)
C13 0.033(5) 0.023(5) 0.023(5) 0.006(4) -0.004(4) -0.005(4)
C14 0.016(4) 0.030(5) 0.018(4) -0.003(4) 0.002(3) -0.002(4)
C15 0.019(4) 0.024(4) 0.014(4) 0.006(4) 0.005(3) 0.001(4)
C16 0.023(4) 0.021(4) 0.011(4) 0.001(3) 0.003(3) -0.001(3)
C17 0.024(4) 0.027(5) 0.020(4) -0.005(4) 0.006(4) 0.002(4)
C18 0.029(5) 0.017(4) 0.035(5) -0.009(4) 0.009(4) 0.001(4)
C19 0.029(5) 0.018(4) 0.023(4) 0.003(4) 0.001(4) 0.005(4)
C20 0.028(5) 0.018(4) 0.013(4) -0.001(3) -0.001(3) -0.005(4)
C21 0.027(5) 0.016(4) 0.017(4) 0.002(3) 0.001(3) -0.005(3)
C22 0.036(5) 0.024(5) 0.024(5) 0.008(4) -0.001(4) 0.006(4)
C23 0.048(6) 0.032(5) 0.016(4) 0.008(4) 0.011(4) -0.006(5)
C24 0.024(5) 0.041(5) 0.009(4) 0.000(4) 0.001(3) -0.005(4)
C25 0.022(4) 0.029(5) 0.026(5) -0.016(4) 0.000(4) 0.005(4)
Ru2 0.0105(3) 0.0260(4) 0.0181(3) 0.0043(3) 0.0012(3) 0.0014(3)
Br2 0.0170(4) 0.0396(5) 0.0226(4) 0.0083(4) 0.0010(3) 0.0023(4)
N6 0.014(3) 0.039(4) 0.020(4) 0.006(3) 0.001(3) 0.003(3)
N7 0.021(2) 0.027(2) 0.013(2) 0.0012(17) 0.0039(16) 0.0019(17)
N8 0.016(4) 0.037(4) 0.010(3) 0.009(3) 0.002(3) -0.003(3)
N9 0.012(3) 0.023(4) 0.030(4) 0.004(3) 0.008(3) 0.001(3)
N10 0.015(3) 0.033(4) 0.023(4) 0.001(3) 0.001(3) 0.005(3)
C26 0.028(5) 0.039(6) 0.045(6) -0.005(5) 0.006(5) -0.005(5)
C27 0.029(6) 0.054(7) 0.054(7) -0.004(6) 0.000(5) -0.011(5)
C28 0.015(5) 0.065(8) 0.068(8) 0.000(7) 0.002(5) -0.010(5)
C29 0.016(4) 0.057(7) 0.034(5) 0.001(5) 0.003(4) 0.009(5)
C30 0.013(4) 0.054(6) 0.025(5) 0.005(5) 0.006(4) -0.001(4)
C31 0.026(5) 0.040(5) 0.010(4) 0.004(4) 0.000(4) 0.002(4)
C32 0.033(5) 0.053(6) 0.016(5) 0.006(5) 0.014(4) 0.017(5)
C33 0.021(2) 0.027(2) 0.013(2) 0.0012(17) 0.0039(16) 0.0019(17)
C34 0.021(2) 0.027(2) 0.013(2) 0.0012(17) 0.0039(16) 0.0019(17)
C35 0.021(2) 0.027(2) 0.013(2) 0.0012(17) 0.0039(16) 0.0019(17)
C36 0.026(5) 0.034(5) 0.015(4) 0.006(4) -0.002(4) -0.001(4)
C37 0.028(5) 0.045(6) 0.020(5) 0.012(4) -0.011(4) -0.020(4)
C38 0.028(5) 0.059(7) 0.027(5) 0.012(5) -0.002(4) -0.023(5)
C39 0.022(5) 0.077(8) 0.023(5) 0.014(6) -0.002(4) -0.014(5)
C40 0.023(5) 0.047(6) 0.022(5) 0.007(5) 0.004(4) -0.001(4)
C41 0.017(4) 0.031(5) 0.020(4) -0.001(4) 0.008(3) -0.003(4)
C42 0.036(5) 0.037(5) 0.022(5) 0.003(4) 0.012(4) 0.004(4)
C43 0.042(6) 0.050(6) 0.019(5) 0.015(5) 0.012(4) 0.019(5)
C44 0.041(6) 0.036(6) 0.032(5) 0.011(5) 0.013(5) 0.016(5)
C45 0.018(4) 0.035(5) 0.022(5) 0.005(4) 0.005(4) 0.004(4)
C46 0.025(5) 0.038(5) 0.021(5) -0.001(4) 0.000(4) 0.005(4)
C47 0.036(6) 0.043(6) 0.035(6) 0.003(5) 0.001(5) 0.017(5)
C48 0.049(7) 0.056(7) 0.034(6) -0.008(5) -0.004(5) 0.023(6)
C49 0.028(5) 0.059(7) 0.033(5) -0.007(5) 0.015(4) 0.006(5)
C50 0.021(5) 0.044(6) 0.025(5) -0.001(5) -0.008(4) 0.006(4)
P1 0.0264(12) 0.0336(13) 0.0262(12) -0.0011(11) 0.0060(10) -0.0005(11)
F1 0.081(5) 0.046(4) 0.022(3) -0.004(3) 0.003(3) 0.001(3)
F2 0.071(5) 0.055(4) 0.057(4) 0.010(4) 0.027(4) -0.020(4)
F3 0.074(5) 0.039(4) 0.046(4) -0.007(3) 0.003(3) -0.007(3)
F4 0.092(5) 0.041(4) 0.040(4) -0.007(3) 0.033(4) -0.020(3)
F5 0.037(4) 0.077(5) 0.066(5) 0.001(4) -0.008(3) 0.004(3)
F6 0.038(4) 0.089(5) 0.068(5) -0.008(4) -0.009(3) 0.019(4)
P2 0.0400(14) 0.0182(11) 0.0183(11) 0.0020(9) 0.0031(10) -0.0009(10)
F7 0.059(4) 0.043(3) 0.022(3) 0.010(3) 0.003(3) 0.023(3)
F8 0.066(4) 0.023(3) 0.018(3) -0.001(2) 0.014(3) 0.000(3)
F9 0.037(3) 0.036(3) 0.029(3) 0.005(2) -0.003(2) 0.000(2)
F10 0.047(3) 0.028(3) 0.023(3) -0.005(2) 0.003(2) -0.001(2)
F11 0.027(3) 0.033(3) 0.029(3) 0.001(2) 0.007(2) -0.004(2)
F12 0.064(4) 0.029(3) 0.034(3) 0.000(3) 0.019(3) -0.012(3)
O 0.109(10) 0.099(10) 0.174(14) 0.013(9) 0.048(10) 0.021(8)
C51 0.067(8) 0.134(13) 0.124(13) -0.058(10) 0.024(8) -0.013(8)
C52 0.067(8) 0.134(13) 0.124(13) -0.058(10) 0.024(8) -0.013(8)
C53 0.067(8) 0.134(13) 0.124(13) -0.058(10) 0.024(8) -0.013(8)
C54 0.067(8) 0.134(13) 0.124(13) -0.058(10) 0.024(8) -0.013(8)
C51' 0.22(4) 0.051(16) 0.14(2) 0.035(15) 0.15(3) 0.021(19)
C52' 0.22(4) 0.051(16) 0.14(2) 0.035(15) 0.15(3) 0.021(19)
C53' 0.22(4) 0.051(16) 0.14(2) 0.035(15) 0.15(3) 0.021(19)
C54' 0.22(4) 0.051(16) 0.14(2) 0.035(15) 0.15(3) 0.021(19)

loop_
_atom_type_symbol
_atom_type_description
_atom_type_scat_dispersion_real
_atom_type_scat_dispersion_imag
_atom_type_scat_source
C C 0.0033 0.0016 'International Tables Vol C Tables 4.2.6.8 and 6.1.1.4'
H H 0.0000 0.0000 'International Tables Vol C Tables 4.2.6.8 and 6.1.1.4'
N N 0.0061 0.0033 'International Tables Vol C Tables 4.2.6.8 and 6.1.1.4'
F F 0.0171 0.0103 'International Tables Vol C Tables 4.2.6.8 and 6.1.1.4'
P P 0.1023 0.0942 'International Tables Vol C Tables 4.2.6.8 and 6.1.1.4'
Br Br -0.2901 2.4595 'International Tables Vol C Tables 4.2.6.8 and 6.1.1.4'
Ru Ru -1.2594 0.8363 'International Tables Vol C Tables 4.2.6.8 and 6.1.1.4'
O O 0.0106 0.0060 'International Tables Vol C Tables 4.2.6.8 and 6.1.1.4'

loop_
_geom_angle_atom_site_label_1
_geom_angle_atom_site_label_2
_geom_angle_atom_site_label_3
_geom_angle
N2 Ru1 N5 98.6(3)
N2 Ru1 N3 80.2(3)
N5 Ru1 N3 88.1(3)
N2 Ru1 N1 79.7(3)
N5 Ru1 N1 93.5(3)
N3 Ru1 N1 159.8(3)
N2 Ru1 N4 177.3(3)
N5 Ru1 N4 78.9(3)
N3 Ru1 N4 98.6(3)
N1 Ru1 N4 101.4(3)
N2 Ru1 Br1 86.85(19)
N5 Ru1 Br1 173.47(19)
N3 Ru1 Br1 89.37(18)
N1 Ru1 Br1 90.96(18)
N4 Ru1 Br1 95.52(18)
C1 N1 C5 118.3(7)
C1 N1 Ru1 128.0(6)
C5 N1 Ru1 113.6(5)
C10 N2 C6 122.4(7)
C10 N2 Ru1 118.5(5)
C6 N2 Ru1 118.8(5)
C15 N3 C11 118.3(7)
C15 N3 Ru1 128.7(6)
C11 N3 Ru1 112.9(5)
C16 N4 C20 117.0(7)
C16 N4 Ru1 127.2(5)
C20 N4 Ru1 115.6(5)
C25 N5 C21 118.3(7)
C25 N5 Ru1 125.3(6)
C21 N5 Ru1 116.1(5)
N1 C1 C2 122.0(8)
N1 C1 H1A 119.0
C2 C1 H1A 119.0
C1 C2 C3 119.4(9)
C1 C2 H2A 120.3
C3 C2 H2A 120.3
C4 C3 C2 119.3(8)
C4 C3 H3A 120.4
C2 C3 H3A 120.4
C3 C4 C5 119.6(8)
C3 C4 H4A 120.2
C5 C4 H4A 120.2
N1 C5 C4 121.5(8)
N1 C5 C6 114.6(7)
C4 C5 C6 123.9(8)
N2 C6 C7 118.5(7)
N2 C6 C5 113.2(7)
C7 C6 C5 128.3(7)
C8 C7 C6 120.7(8)
C8 C7 H7A 119.7
C6 C7 H7A 119.7
C9 C8 C7 121.6(7)
C9 C8 H8A 119.2
C7 C8 H8A 119.2
C8 C9 C10 117.1(7)
C8 C9 H9A 121.4
C10 C9 H9A 121.4
N2 C10 C9 119.6(7)
N2 C10 C11 112.6(7)
C9 C10 C11 127.8(7)
C12 C11 N3 119.8(8)
C12 C11 C10 124.9(8)
N3 C11 C10 115.3(7)
C11 C12 C13 122.3(8)
C11 C12 H12A 118.8
C13 C12 H12A 118.8
C14 C13 C12 116.8(8)
C14 C13 H13A 121.6
C12 C13 H13A 121.6
C13 C14 C15 120.2(8)
C13 C14 H14A 119.9
C15 C14 H14A 119.9
N3 C15 C14 122.4(8)
N3 C15 H15A 118.8
C14 C15 H15A 118.8
N4 C16 C17 124.0(8)
N4 C16 H16A 118.0
C17 C16 H16A 118.0
C16 C17 C18 118.4(8)
C16 C17 H17A 120.8
C18 C17 H17A 120.8
C19 C18 C17 119.4(8)
C19 C18 H18A 120.3
C17 C18 H18A 120.3
C18 C19 C20 119.1(8)
C18 C19 H19A 120.5
C20 C19 H19A 120.5
N4 C20 C19 121.9(7)
N4 C20 C21 113.8(7)
C19 C20 C21 124.3(8)
N5 C21 C22 120.8(8)
N5 C21 C20 115.4(7)
C22 C21 C20 123.8(8)
C23 C22 C21 120.6(9)
C23 C22 H22A 119.7
C21 C22 H22A 119.7
C22 C23 C24 118.1(8)
C22 C23 H23A 121.0
C24 C23 H23A 121.0
C25 C24 C23 119.5(8)
C25 C24 H24A 120.3
C23 C24 H24A 120.3
N5 C25 C24 122.7(8)
N5 C25 H25A 118.7
C24 C25 H25A 118.7
N7 Ru2 N9 97.2(3)
N7 Ru2 N8 79.3(3)
N9 Ru2 N8 89.5(3)
N7 Ru2 N6 79.8(3)
N9 Ru2 N6 91.7(3)
N8 Ru2 N6 159.1(3)
N7 Ru2 N10 175.5(3)
N9 Ru2 N10 79.4(3)
N8 Ru2 N10 103.4(3)
N6 Ru2 N10 97.3(3)
N7 Ru2 Br2 87.7(2)
N9 Ru2 Br2 174.85(19)
N8 Ru2 Br2 89.68(18)
N6 Ru2 Br2 90.91(19)
N10 Ru2 Br2 95.9(2)
C26 N6 C30 119.6(8)
C26 N6 Ru2 128.9(6)
C30 N6 Ru2 111.5(6)
C35 N7 C31 121.7(8)
C35 N7 Ru2 119.0(5)
C31 N7 Ru2 119.2(6)
C40 N8 C36 118.2(8)
C40 N8 Ru2 128.2(7)
C36 N8 Ru2 113.6(5)
C41 N9 C45 119.9(8)
C41 N9 Ru2 124.8(6)
C45 N9 Ru2 115.2(6)
C50 N10 C46 117.5(8)
C50 N10 Ru2 127.7(6)
C46 N10 Ru2 114.7(6)
N6 C26 C27 123.0(10)
N6 C26 H26A 118.5
C27 C26 H26A 118.5
C28 C27 C26 118.8(11)
C28 C27 H27A 120.6
C26 C27 H27A 120.6
C27 C28 C29 120.2(9)
C27 C28 H28A 119.9
C29 C28 H28A 119.9
C28 C29 C30 119.0(9)
C28 C29 H29A 120.5
C30 C29 H29A 120.5
N6 C30 C29 119.4(9)
N6 C30 C31 118.0(8)
C29 C30 C31 122.6(9)
N7 C31 C32 120.4(9)
N7 C31 C30 111.3(8)
C32 C31 C30 128.3(9)
C31 C32 C33 116.5(9)
C31 C32 H32A 121.7
C33 C32 H32A 121.7
C32 C33 C34 121.4(8)
C32 C33 H33A 119.3
C34 C33 H33A 119.3
C35 C34 C33 114.3(8)
C35 C34 H34A 122.8
C33 C34 H34A 122.8
C34 C35 N7 125.3(8)
C34 C35 C36 121.5(8)
N7 C35 C36 112.9(7)
N8 C36 C37 122.0(9)
N8 C36 C35 114.6(8)
C37 C36 C35 123.3(9)
C38 C37 C36 116.7(10)
C38 C37 H37A 121.7
C36 C37 H37A 121.7
C39 C38 C37 122.1(9)
C39 C38 H38A 119.0
C37 C38 H38A 119.0
C38 C39 C40 118.1(10)
C38 C39 H39A 121.0
C40 C39 H39A 121.0
N8 C40 C39 122.5(10)
N8 C40 H40A 118.8
C39 C40 H40A 118.8
N9 C41 C42 121.7(8)
N9 C41 H41A 119.1
C42 C41 H41A 119.1
C41 C42 C43 120.3(9)
C41 C42 H42A 119.9
C43 C42 H42A 119.9
C42 C43 C44 117.6(9)
C42 C43 H43A 121.2
C44 C43 H43A 121.2
C45 C44 C43 120.7(9)
C45 C44 H44A 119.6
C43 C44 H44A 119.6
N9 C45 C44 119.7(8)
N9 C45 C46 116.3(8)
C44 C45 C46 124.1(8)
N10 C46 C47 121.8(8)
N10 C46 C45 114.3(8)
C47 C46 C45 123.9(9)
C46 C47 C48 119.7(10)
C46 C47 H47A 120.1
C48 C47 H47A 120.1
C47 C48 C49 118.3(10)
C47 C48 H48A 120.9
C49 C48 H48A 120.9
C50 C49 C48 119.0(9)
C50 C49 H49A 120.5
C48 C49 H49A 120.5
N10 C50 C49 123.7(9)
N10 C50 H50A 118.2
C49 C50 H50A 118.2
F2 P1 F3 90.8(4)
F2 P1 F6 91.6(4)
F3 P1 F6 90.7(4)
F2 P1 F5 89.4(4)
F3 P1 F5 90.7(4)
F6 P1 F5 178.3(4)
F2 P1 F4 179.4(4)
F3 P1 F4 89.3(3)
F6 P1 F4 89.0(4)
F5 P1 F4 90.0(4)
F2 P1 F1 90.4(4)
F3 P1 F1 178.8(4)
F6 P1 F1 89.4(4)
F5 P1 F1 89.2(4)
F4 P1 F1 89.5(3)
F9 P2 F8 90.0(3)
F9 P2 F10 90.5(3)
F8 P2 F10 179.2(3)
F9 P2 F7 179.7(3)
F8 P2 F7 89.8(3)
F10 P2 F7 89.7(3)
F9 P2 F12 90.8(3)
F8 P2 F12 90.3(3)
F10 P2 F12 90.4(3)
F7 P2 F12 89.4(3)
F9 P2 F11 89.5(3)
F8 P2 F11 89.5(3)
F10 P2 F11 89.9(3)
F7 P2 F11 90.2(3)
F12 P2 F11 179.5(3)
C52' O C53' 146(3)
C52' O C53 118(4)
C53' O C53 87(3)
C52' O C52 8(4)
C53' O C52 153(3)
C53 O C52 110.8(19)
O C52 C51 112(3)
C54 C53 O 116(2)
C51' C52' O 102(6)
C54' C53' O 92(4)

loop_
_geom_bond_atom_site_label_1
_geom_bond_atom_site_label_2
_geom_bond_distance
Ru1 N2 1.948(6)
Ru1 N5 2.031(6)
Ru1 N3 2.049(7)
Ru1 N1 2.068(7)
Ru1 N4 2.073(6)
Ru1 Br1 2.5565(10)
N1 C1 1.348(11)
N1 C5 1.367(10)
N2 C10 1.355(9)
N2 C6 1.360(9)
N3 C15 1.349(10)
N3 C11 1.371(10)
N4 C16 1.337(10)
N4 C20 1.367(10)
N5 C25 1.349(10)
N5 C21 1.368(10)
C1 C2 1.377(12)
C1 H1A 0.9500
C2 C3 1.381(13)
C2 H2A 0.9500
C3 C4 1.372(13)
C3 H3A 0.9500
C4 C5 1.380(11)
C4 H4A 0.9500
C5 C6 1.469(11)
C6 C7 1.393(11)
C7 C8 1.379(11)
C7 H7A 0.9500
C8 C9 1.361(10)
C8 H8A 0.9500
C9 C10 1.454(11)
C9 H9A 0.9500
C10 C11 1.469(11)
C11 C12 1.360(12)
C12 C13 1.389(12)
C12 H12A 0.9500
C13 C14 1.370(12)
C13 H13A 0.9500
C14 C15 1.372(11)
C14 H14A 0.9500
C15 H15A 0.9500
C16 C17 1.370(11)
C16 H16A 0.9500
C17 C18 1.381(12)
C17 H17A 0.9500
C18 C19 1.372(12)
C18 H18A 0.9500
C19 C20 1.391(12)
C19 H19A 0.9500
C20 C21 1.472(11)
C21 C22 1.390(11)
C22 C23 1.376(12)
C22 H22A 0.9500
C23 C24 1.393(13)
C23 H23A 0.9500
C24 C25 1.377(12)
C24 H24A 0.9500
C25 H25A 0.9500
Ru2 N7 1.969(7)
Ru2 N9 2.044(7)
Ru2 N8 2.064(7)
Ru2 N6 2.067(7)
Ru2 N10 2.088(7)
Ru2 Br2 2.5501(11)
N6 C26 1.341(12)
N6 C30 1.367(12)
N7 C35 1.342(10)
N7 C31 1.352(11)
N8 C40 1.342(11)
N8 C36 1.371(12)
N9 C41 1.347(10)
N9 C45 1.365(11)
N10 C50 1.344(11)
N10 C46 1.368(11)
C26 C27 1.372(13)
C26 H26A 0.9500
C27 C28 1.368(15)
C27 H27A 0.9500
C28 C29 1.389(15)
C28 H28A 0.9500
C29 C30 1.418(12)
C29 H29A 0.9500
C30 C31 1.456(13)
C31 C32 1.378(13)
C32 C33 1.397(13)
C32 H32A 0.9500
C33 C34 1.498(11)
C33 H33A 0.9500
C34 C35 1.278(11)
C34 H34A 0.9500
C35 C36 1.480(12)
C36 C37 1.405(12)
C37 C38 1.386(14)
C37 H37A 0.9500
C38 C39 1.360(15)
C38 H38A 0.9500
C39 C40 1.394(13)
C39 H39A 0.9500
C40 H40A 0.9500
C41 C42 1.361(12)
C41 H41A 0.9500
C42 C43 1.391(13)
C42 H42A 0.9500
C43 C44 1.392(13)
C43 H43A 0.9500
C44 C45 1.383(12)
C44 H44A 0.9500
C45 C46 1.471(12)
C46 C47 1.379(13)
C47 C48 1.388(14)
C47 H47A 0.9500
C48 C49 1.397(15)
C48 H48A 0.9500
C49 C50 1.365(13)
C49 H49A 0.9500
C50 H50A 0.9500
P1 F2 1.578(6)
P1 F3 1.581(6)
P1 F6 1.583(6)
P1 F5 1.587(7)
P1 F4 1.593(6)
P1 F1 1.605(6)
P2 F9 1.587(6)
P2 F8 1.597(5)
P2 F10 1.598(5)
P2 F7 1.598(6)
P2 F12 1.599(6)
P2 F11 1.611(5)
O C52' 1.420(2)
O C53' 1.421(2)
O C53 1.42(3)
O C52 1.50(3)
C51 C52 1.51(4)
C53 C54 1.41(3)
C51' C52' 1.24(11)
C53' C54' 1.38(9)
